data_4505894
loop_
_publ_author_name
'Laus, Gerhard'
'Bentivoglio, Gino'
'Kahlenberg, Volker'
'Wurst, Klaus'
'Nauer, Gerhard'
'Schottenberger, Herwig'
'Tanaka, Masato'
'Siehl, Hans-Ullrich'

_publ_section_title
;
 Conformational Flexibility and Cation--Anion Interactions in
 1-Butyl-2,3-dimethylimidazolium Salts
;
_journal_issue 4
_journal_name_full 'Crystal Growth &amp; Design'
_journal_page_first 1838
_journal_paper_doi 10.1021/cg201424m
_journal_volume 12
_journal_year 2012
_chemical_formula_moiety '2(C9 H17 N2), Ce Cl6'
_chemical_formula_sum 'C18 H34 Ce Cl6 N4'
_chemical_formula_weight 659.31
_chemical_name_systematic
; 
 ? 
;
_space_group_IT_number 14
_symmetry_cell_setting monoclinic
_symmetry_space_group_name_Hall '-P 2ybc'
_symmetry_space_group_name_H-M 'P 1 21/c 1'
_atom_sites_solution_hydrogens geom
_atom_sites_solution_primary direct
_atom_sites_solution_secondary difmap
_audit_creation_method SHELXL-97
_cell_angle_alpha 90.000
_cell_angle_beta 92.127(5)
_cell_angle_gamma 90.000
_cell_formula_units_Z 4
_cell_length_a 10.071(5)
_cell_length_b 15.568(5)
_cell_length_c 17.737(5)
_cell_measurement_reflns_used 11901
_cell_measurement_temperature 173(2)
_cell_measurement_theta_max 27.2
_cell_measurement_theta_min 1.7
_cell_volume 2779.0(18)
_computing_cell_refinement X-AREA
_computing_data_collection 'X-AREA (Stoe & Cie, 2002)'
_computing_data_reduction 'X-RED32 (Stoe & Cie, 2002)'
_computing_structure_refinement 'SHELXL-97 (Sheldrick, 1997)'
_computing_structure_solution 'SIR97 (Altomare et al., 1999)'
_diffrn_ambient_temperature 173(2)
_diffrn_measured_fraction_theta_full 0.964
_diffrn_measured_fraction_theta_max 0.964
_diffrn_measurement_device_type 'Stoe IPDS-II'
_diffrn_measurement_method omega-scans
_diffrn_radiation_source 'fine-focus sealed tube'
_diffrn_radiation_type MoK\a
_diffrn_radiation_wavelength 0.71069
_diffrn_reflns_av_R_equivalents 0.0891
_diffrn_reflns_av_sigmaI/netI 0.0973
_diffrn_reflns_limit_h_max 12
_diffrn_reflns_limit_h_min -12
_diffrn_reflns_limit_k_max 19
_diffrn_reflns_limit_k_min -19
_diffrn_reflns_limit_l_max 22
_diffrn_reflns_limit_l_min -22
_diffrn_reflns_number 18494
_diffrn_reflns_theta_full 26.93
_diffrn_reflns_theta_max 26.93
_diffrn_reflns_theta_min 1.74
_exptl_absorpt_coefficient_mu 2.227
_exptl_absorpt_correction_T_max 0.967
_exptl_absorpt_correction_T_min 0.734
_exptl_absorpt_correction_type multi-scan
_exptl_absorpt_process_details 'MULABS/PLATON (Spek, 1998)'
_exptl_crystal_colour yellow
_exptl_crystal_density_diffrn 1.576
_exptl_crystal_density_method 'not measured'
_exptl_crystal_description plate
_exptl_crystal_F_000 1320
_exptl_crystal_size_max 0.20
_exptl_crystal_size_mid 0.12
_exptl_crystal_size_min 0.02
_refine_diff_density_max 0.601
_refine_diff_density_min -0.640
_refine_diff_density_rms 0.107
_refine_ls_extinction_method none
_refine_ls_goodness_of_fit_ref 1.019
_refine_ls_hydrogen_treatment constr
_refine_ls_matrix_type full
_refine_ls_number_parameters 349
_refine_ls_number_reflns 5814
_refine_ls_number_restraints 21
_refine_ls_restrained_S_all 1.018
_refine_ls_R_factor_all 0.0839
_refine_ls_R_factor_gt 0.0560
_refine_ls_shift/su_max 0.000
_refine_ls_shift/su_mean 0.000
_refine_ls_structure_factor_coef Fsqd
_refine_ls_weighting_details 'calc w=1/[\s^2^(Fo^2^)+(0.0119P)^2^+7.0269P] where P=(Fo^2^+2Fc^2^)/3'
_refine_ls_weighting_scheme calc
_refine_ls_wR_factor_gt 0.0695
_refine_ls_wR_factor_ref 0.1419
_reflns_number_gt 2793
_reflns_number_total 5814
_reflns_threshold_expression >2sigma(I)
_cod_data_source_file cg201424m_si_003.cif
_cod_data_source_block bmmi_cecl6
_cod_original_sg_symbol_Hall -P2ybc
_cod_original_sg_symbol_H-M P2(1)/c
_cod_database_code 4505894

loop_
_symmetry_equiv_pos_as_xyz
'x, y, z'
'-x, y+1/2, -z+1/2'
'-x, -y, -z'
'x, -y-1/2, z-1/2'

loop_
_atom_site_label
_atom_site_type_symbol
_atom_site_fract_x
_atom_site_fract_y
_atom_site_fract_z
_atom_site_U_iso_or_equiv
_atom_site_adp_type
_atom_site_occupancy
_atom_site_symmetry_multiplicity
_atom_site_calc_flag
_atom_site_refinement_flags
_atom_site_disorder_assembly
_atom_site_disorder_group
Ce1 Ce 0.5000 0.5000 0.5000 0.03221(18) Uani 1 2 d S . .
Cl1 Cl 0.70040(19) 0.5017(3) 0.41159(12) 0.0637(5) Uani 1 1 d . . .
Cl2 Cl 0.4192(2) 0.35631(16) 0.44009(14) 0.0631(6) Uani 1 1 d . . .
Cl3 Cl 0.6441(2) 0.41878(17) 0.60162(12) 0.0590(6) Uani 1 1 d . . .
Ce2 Ce 1.0000 0.0000 0.5000 0.02793(16) Uani 1 2 d S . .
Cl4 Cl 0.75660(18) 0.02085(12) 0.44882(11) 0.0419(6) Uani 1 1 d . . .
Cl5 Cl 0.94866(19) 0.09416(13) 0.61914(10) 0.0400(4) Uani 1 1 d . . .
Cl6 Cl 1.0697(2) 0.14013(13) 0.43374(11) 0.0413(5) Uani 1 1 d . . .
N1 N 0.8807(6) 0.3276(4) 0.3455(3) 0.0328(15) Uani 1 1 d . . .
C2 C 0.8750(7) 0.3152(5) 0.4191(4) 0.0284(15) Uani 1 1 d . . .
N3 N 0.9782(8) 0.3570(5) 0.4518(4) 0.0367(18) Uani 1 1 d . . .
C4 C 1.0497(8) 0.3954(5) 0.3969(5) 0.041(2) Uani 1 1 d . . .
H4 H 1.1279 0.4289 0.4047 0.049 Uiso 1 1 calc R . .
C5 C 0.9891(9) 0.3771(6) 0.3298(5) 0.034(2) Uani 1 1 d . . .
H5 H 1.0159 0.3949 0.2815 0.041 Uiso 1 1 calc R . .
C6 C 0.7906(8) 0.2897(6) 0.2872(4) 0.045(2) Uani 1 1 d . . .
H6B H 0.7953 0.3238 0.2403 0.054 Uiso 1 1 calc R . .
H6A H 0.6982 0.2926 0.3042 0.054 Uiso 1 1 calc R . .
C7 C 0.8253(8) 0.1972(6) 0.2706(5) 0.045(2) Uani 1 1 d . . .
H7B H 0.8208 0.1636 0.3178 0.054 Uiso 1 1 calc R . .
H7A H 0.7578 0.1737 0.2343 0.054 Uiso 1 1 calc R . .
C8 C 0.9607(10) 0.1854(6) 0.2390(5) 0.052(2) Uani 1 1 d . . .
H8B H 1.0287 0.2092 0.2749 0.063 Uiso 1 1 calc R . .
H8A H 0.9653 0.2178 0.1911 0.063 Uiso 1 1 calc R . .
C9 C 0.9917(13) 0.0910(7) 0.2243(6) 0.069(3) Uani 1 1 d . . .
H9C H 1.0017 0.0605 0.2725 0.103 Uiso 1 1 calc R . .
H9B H 1.0744 0.0866 0.1972 0.103 Uiso 1 1 calc R . .
H9A H 0.9189 0.0653 0.1939 0.103 Uiso 1 1 calc R . .
C10 C 0.7741(8) 0.2656(5) 0.4586(4) 0.0410(19) Uani 1 1 d . . .
H10C H 0.6861 0.2772 0.4355 0.062 Uiso 1 1 calc R . .
H10B H 0.7754 0.2825 0.5119 0.062 Uiso 1 1 calc R . .
H10A H 0.7938 0.2042 0.4548 0.062 Uiso 1 1 calc R . .
C11 C 1.0051(11) 0.3602(8) 0.5322(5) 0.052(3) Uani 1 1 d . . .
H11C H 0.9312 0.3887 0.5565 0.077 Uiso 1 1 calc R . .
H11B H 1.0872 0.3925 0.5427 0.077 Uiso 1 1 calc R . .
H11A H 1.0151 0.3017 0.5519 0.077 Uiso 1 1 calc R . .
N11 N 0.5324(14) 0.4146(12) 0.1660(8) 0.043(5) Uani 0.60 1 d PD A 1
C12 C 0.4094(14) 0.3847(9) 0.1714(8) 0.042(3) Uani 0.60 1 d PD A 1
N13 N 0.3866(10) 0.3215(7) 0.1209(6) 0.033(3) Uani 0.60 1 d PD A 1
C14 C 0.5012(17) 0.3141(14) 0.0820(10) 0.056(6) Uani 0.60 1 d PD A 1
H14A H 0.5148 0.2762 0.0410 0.067 Uiso 0.60 1 calc PR A 1
C15 C 0.5900(14) 0.3692(10) 0.1113(8) 0.047(4) Uani 0.60 1 d PD A 1
H15A H 0.6790 0.3754 0.0963 0.057 Uiso 0.60 1 calc PR A 1
C16 C 0.597(4) 0.482(3) 0.2161(18) 0.153(18) Uani 0.60 1 d PD A 1
H16B H 0.6911 0.4682 0.2296 0.183 Uiso 0.60 1 calc PR A 1
H16A H 0.5480 0.4919 0.2626 0.183 Uiso 0.60 1 calc PR A 1
C17 C 0.585(6) 0.559(3) 0.162(3) 0.25(3) Uani 0.60 1 d PD A 1
H17B H 0.6213 0.5377 0.1140 0.296 Uiso 0.60 1 calc PR A 1
H17A H 0.4886 0.5659 0.1515 0.296 Uiso 0.60 1 calc PR A 1
C18 C 0.637(4) 0.651(3) 0.168(2) 0.23(3) Uani 0.60 1 d PD A 1
H18B H 0.7315 0.6542 0.1864 0.281 Uiso 0.60 1 calc PR A 1
H18A H 0.6250 0.6842 0.1207 0.281 Uiso 0.60 1 calc PR A 1
C19 C 0.543(2) 0.6784(15) 0.2273(14) 0.085(8) Uani 0.60 1 d PD A 1
H19C H 0.5670 0.7357 0.2460 0.128 Uiso 0.60 1 calc PR A 1
H19B H 0.5470 0.6373 0.2691 0.128 Uiso 0.60 1 calc PR A 1
H19A H 0.4520 0.6798 0.2051 0.128 Uiso 0.60 1 calc PR A 1
C20 C 0.304(2) 0.4112(18) 0.2212(9) 0.060(7) Uani 0.60 1 d P A 1
H20C H 0.3311 0.4641 0.2476 0.091 Uiso 0.60 1 calc PR A 1
H20B H 0.2895 0.3657 0.2581 0.091 Uiso 0.60 1 calc PR A 1
H20A H 0.2223 0.4214 0.1912 0.091 Uiso 0.60 1 calc PR A 1
C21 C 0.2581(15) 0.2713(13) 0.1001(10) 0.042(3) Uani 0.60 1 d P A 1
H21C H 0.2555 0.2579 0.0461 0.064 Uiso 0.60 1 calc PR A 1
H21B H 0.1807 0.3063 0.1118 0.064 Uiso 0.60 1 calc PR A 1
H21A H 0.2566 0.2178 0.1292 0.064 Uiso 0.60 1 calc PR A 1
N11' N 0.508(3) 0.428(2) 0.1842(17) 0.059(6) Uani 0.40 1 d PD B 2
C12' C 0.467(3) 0.374(2) 0.1309(15) 0.091(12) Uani 0.40 1 d PD B 2
N13' N 0.3548(19) 0.3442(16) 0.1583(13) 0.059(6) Uani 0.40 1 d PD B 2
C14' C 0.321(4) 0.377(3) 0.2262(18) 0.12(3) Uani 0.40 1 d PD B 2
H14B H 0.2462 0.3643 0.2558 0.146 Uiso 0.40 1 calc PR B 2
C15' C 0.419(4) 0.431(2) 0.2393(15) 0.113(16) Uani 0.40 1 d PD B 2
H15B H 0.4270 0.4671 0.2823 0.136 Uiso 0.40 1 calc PR B 2
C16' C 0.616(3) 0.486(2) 0.1796(17) 0.068(8) Uani 0.40 1 d PD B 2
H16C H 0.6921 0.4537 0.1611 0.081 Uiso 0.40 1 calc PR B 2
H16D H 0.6400 0.5049 0.2317 0.081 Uiso 0.40 1 calc PR B 2
C17' C 0.601(2) 0.5676(14) 0.1313(13) 0.033(5) Uani 0.40 1 d PD B 2
H17C H 0.5706 0.5505 0.0798 0.039 Uiso 0.40 1 calc PR B 2
H17D H 0.6905 0.5937 0.1273 0.039 Uiso 0.40 1 calc PR B 2
C18' C 0.506(3) 0.6367(19) 0.1599(16) 0.072(10) Uani 0.40 1 d PD B 2
H18C H 0.4794 0.6796 0.1210 0.086 Uiso 0.40 1 calc PR B 2
H18D H 0.4276 0.6128 0.1843 0.086 Uiso 0.40 1 calc PR B 2
C19' C 0.614(4) 0.669(4) 0.216(3) 0.25(5) Uani 0.40 1 d PD B 2
H19D H 0.6744 0.7077 0.1901 0.379 Uiso 0.40 1 calc PR B 2
H19E H 0.6641 0.6204 0.2371 0.379 Uiso 0.40 1 calc PR B 2
H19F H 0.5723 0.7006 0.2569 0.379 Uiso 0.40 1 calc PR B 2
C20' C 0.531(5) 0.341(3) 0.066(2) 0.091(12) Uani 0.40 1 d P B 2
H20D H 0.5225 0.2784 0.0651 0.137 Uiso 0.40 1 calc PR B 2
H20E H 0.6249 0.3570 0.0688 0.137 Uiso 0.40 1 calc PR B 2
H20F H 0.4882 0.3654 0.0204 0.137 Uiso 0.40 1 calc PR B 2
C21' C 0.283(3) 0.274(2) 0.1210(19) 0.068(8) Uani 0.40 1 d P B 2
H21D H 0.2435 0.2939 0.0729 0.102 Uiso 0.40 1 calc PR B 2
H21E H 0.2130 0.2533 0.1533 0.102 Uiso 0.40 1 calc PR B 2
H21F H 0.3451 0.2267 0.1116 0.102 Uiso 0.40 1 calc PR B 2

loop_
_atom_site_aniso_label
_atom_site_aniso_U_11
_atom_site_aniso_U_22
_atom_site_aniso_U_33
_atom_site_aniso_U_23
_atom_site_aniso_U_13
_atom_site_aniso_U_12
Ce1 0.0290(4) 0.0345(5) 0.0329(4) 0.0026(4) -0.0015(3) 0.0054(4)
Cl1 0.0550(11) 0.0611(14) 0.0772(13) 0.012(2) 0.0308(10) 0.0100(19)
Cl2 0.0625(15) 0.0459(15) 0.0792(16) -0.0077(12) -0.0201(12) 0.0013(11)
Cl3 0.0728(16) 0.0630(17) 0.0404(11) 0.0000(10) -0.0117(10) 0.0266(12)
Ce2 0.0308(4) 0.0273(4) 0.0256(3) -0.0029(4) 0.0004(3) 0.0053(4)
Cl4 0.0356(9) 0.0378(16) 0.0517(10) -0.0023(8) -0.0073(8) 0.0067(7)
Cl5 0.0426(11) 0.0435(12) 0.0341(9) -0.0096(8) 0.0034(8) 0.0036(9)
Cl6 0.0472(12) 0.0359(12) 0.0411(10) 0.0059(9) 0.0048(8) 0.0034(9)
N1 0.036(4) 0.028(4) 0.035(3) -0.010(3) 0.000(3) -0.001(3)
C2 0.038(4) 0.022(4) 0.026(3) -0.002(3) 0.003(3) 0.006(3)
N3 0.046(4) 0.035(5) 0.029(4) -0.011(3) -0.007(3) 0.004(3)
C4 0.035(5) 0.037(5) 0.050(5) -0.001(4) 0.000(4) 0.000(4)
C5 0.042(5) 0.028(6) 0.033(4) 0.001(4) 0.010(4) 0.002(4)
C6 0.044(5) 0.053(6) 0.037(4) -0.005(4) -0.012(4) 0.001(4)
C7 0.055(5) 0.042(6) 0.038(4) -0.002(4) -0.006(4) -0.008(4)
C8 0.088(7) 0.037(6) 0.032(4) 0.001(4) 0.006(4) 0.001(5)
C9 0.113(10) 0.040(7) 0.052(6) -0.014(5) 0.001(6) 0.009(6)
C10 0.040(5) 0.039(5) 0.045(5) -0.002(4) 0.014(4) 0.007(4)
C11 0.063(7) 0.060(7) 0.032(4) -0.014(5) -0.004(4) 0.006(5)
N11 0.035(10) 0.054(11) 0.041(9) -0.018(8) -0.013(7) -0.006(8)
C12 0.018(5) 0.056(8) 0.052(7) 0.012(6) -0.020(5) -0.003(5)
N13 0.016(5) 0.043(8) 0.041(7) 0.010(6) 0.010(5) 0.000(5)
C14 0.040(10) 0.083(17) 0.044(12) -0.031(11) 0.014(8) -0.003(9)
C15 0.043(9) 0.062(12) 0.038(8) -0.014(8) 0.011(7) -0.006(8)
C16 0.19(3) 0.11(3) 0.15(3) -0.08(3) -0.10(3) 0.03(2)
C17 0.24(6) 0.23(4) 0.40(9) 0.01(5) -0.12(6) -0.05(4)
C18 0.15(4) 0.34(8) 0.22(5) 0.04(5) 0.14(4) 0.05(4)
C19 0.098(19) 0.064(15) 0.096(16) -0.027(12) 0.043(15) -0.029(13)
C20 0.072(15) 0.086(19) 0.022(8) -0.015(9) -0.012(8) 0.019(13)
C21 0.018(5) 0.056(8) 0.052(7) 0.012(6) -0.020(5) -0.003(5)
N11' 0.039(10) 0.085(16) 0.056(11) 0.021(11) 0.037(9) 0.022(9)
C12' 0.12(3) 0.12(3) 0.041(13) 0.030(15) 0.054(17) 0.07(2)
N13' 0.039(10) 0.085(16) 0.056(11) 0.021(11) 0.037(9) 0.022(9)
C14' 0.13(5) 0.11(5) 0.13(4) 0.05(3) 0.06(3) -0.02(4)
C15' 0.22(5) 0.06(2) 0.06(2) -0.007(16) -0.05(3) 0.03(3)
C16' 0.058(12) 0.059(15) 0.082(16) 0.008(13) -0.060(11) -0.021(11)
C17' 0.030(11) 0.030(15) 0.040(11) -0.001(9) 0.024(9) -0.016(9)
C18' 0.08(2) 0.08(3) 0.059(19) 0.031(18) -0.006(16) -0.018(19)
C19' 0.10(4) 0.43(12) 0.23(8) -0.21(8) 0.07(4) -0.14(6)
C20' 0.12(3) 0.12(3) 0.041(13) 0.030(15) 0.054(17) 0.07(2)
C21' 0.058(12) 0.059(15) 0.082(16) 0.013(13) -0.060(11) -0.021(11)

loop_
_atom_type_symbol
_atom_type_description
_atom_type_scat_dispersion_real
_atom_type_scat_dispersion_imag
_atom_type_scat_source
C C 0.0033 0.0016 'International Tables Vol C Tables 4.2.6.8 and 6.1.1.4'
H H 0.0000 0.0000 'International Tables Vol C Tables 4.2.6.8 and 6.1.1.4'
N N 0.0061 0.0033 'International Tables Vol C Tables 4.2.6.8 and 6.1.1.4'
Cl Cl 0.1484 0.1585 'International Tables Vol C Tables 4.2.6.8 and 6.1.1.4'
Ce Ce -0.2486 2.6331 'International Tables Vol C Tables 4.2.6.8 and 6.1.1.4'

loop_
_geom_angle_atom_site_label_1
_geom_angle_atom_site_label_2
_geom_angle_atom_site_label_3
_geom_angle
_geom_angle_site_symmetry_1
_geom_angle_site_symmetry_3
Cl2 Ce1 Cl2 180.00(10) . 3_666
Cl2 Ce1 Cl3 88.67(8) . 3_666
Cl2 Ce1 Cl3 91.33(8) 3_666 3_666
Cl2 Ce1 Cl3 91.33(8) . .
Cl2 Ce1 Cl3 88.67(8) 3_666 .
Cl3 Ce1 Cl3 180.000(1) 3_666 .
Cl2 Ce1 Cl1 90.04(11) . .
Cl2 Ce1 Cl1 89.96(11) 3_666 .
Cl3 Ce1 Cl1 90.15(8) 3_666 .
Cl3 Ce1 Cl1 89.85(8) . .
Cl2 Ce1 Cl1 89.96(11) . 3_666
Cl2 Ce1 Cl1 90.04(11) 3_666 3_666
Cl3 Ce1 Cl1 89.85(8) 3_666 3_666
Cl3 Ce1 Cl1 90.15(8) . 3_666
Cl1 Ce1 Cl1 180.0 . 3_666
Cl6 Ce2 Cl6 180.00(5) 3_756 .
Cl6 Ce2 Cl4 89.74(6) 3_756 .
Cl6 Ce2 Cl4 90.26(6) . .
Cl6 Ce2 Cl4 90.26(6) 3_756 3_756
Cl6 Ce2 Cl4 89.74(6) . 3_756
Cl4 Ce2 Cl4 180.00(8) . 3_756
Cl6 Ce2 Cl5 87.70(7) 3_756 3_756
Cl6 Ce2 Cl5 92.30(7) . 3_756
Cl4 Ce2 Cl5 90.00(6) . 3_756
Cl4 Ce2 Cl5 90.00(6) 3_756 3_756
Cl6 Ce2 Cl5 92.30(7) 3_756 .
Cl6 Ce2 Cl5 87.70(7) . .
Cl4 Ce2 Cl5 90.00(6) . .
Cl4 Ce2 Cl5 90.00(6) 3_756 .
Cl5 Ce2 Cl5 180.00(5) 3_756 .
C2 N1 C5 110.2(7) . .
C2 N1 C6 125.9(7) . .
C5 N1 C6 123.8(7) . .
N1 C2 N3 107.2(7) . .
N1 C2 C10 127.0(7) . .
N3 C2 C10 125.8(7) . .
C2 N3 C4 108.9(7) . .
C2 N3 C11 124.0(8) . .
C4 N3 C11 127.1(8) . .
C5 C4 N3 107.6(8) . .
C5 C4 H4 126.2 . .
N3 C4 H4 126.2 . .
C4 C5 N1 106.1(7) . .
C4 C5 H5 126.9 . .
N1 C5 H5 126.9 . .
N1 C6 C7 112.1(7) . .
N1 C6 H6B 109.2 . .
C7 C6 H6B 109.2 . .
N1 C6 H6A 109.2 . .
C7 C6 H6A 109.2 . .
H6B C6 H6A 107.9 . .
C8 C7 C6 114.1(7) . .
C8 C7 H7B 108.7 . .
C6 C7 H7B 108.7 . .
C8 C7 H7A 108.7 . .
C6 C7 H7A 108.7 . .
H7B C7 H7A 107.6 . .
C7 C8 C9 112.1(8) . .
C7 C8 H8B 109.2 . .
C9 C8 H8B 109.2 . .
C7 C8 H8A 109.2 . .
C9 C8 H8A 109.2 . .
H8B C8 H8A 107.9 . .
C8 C9 H9C 109.4 . .
C8 C9 H9B 109.5 . .
H9C C9 H9B 109.5 . .
C8 C9 H9A 109.5 . .
H9C C9 H9A 109.5 . .
H9B C9 H9A 109.5 . .
C2 C10 H10C 109.5 . .
C2 C10 H10B 109.5 . .
H10C C10 H10B 109.5 . .
C2 C10 H10A 109.5 . .
H10C C10 H10A 109.5 . .
H10B C10 H10A 109.5 . .
N3 C11 H11C 109.5 . .
N3 C11 H11B 109.5 . .
H11C C11 H11B 109.5 . .
N3 C11 H11A 109.5 . .
H11C C11 H11A 109.5 . .
H11B C11 H11A 109.5 . .
C12 N11 C15 107.2(15) . .
C12 N11 C16 126(2) . .
C15 N11 C16 127(2) . .
N11 C12 N13 110.1(15) . .
N11 C12 C20 129.9(16) . .
N13 C12 C20 120.0(14) . .
C12 N13 C14 105.8(13) . .
C12 N13 C21 130.5(13) . .
C14 N13 C21 123.3(13) . .
C15 C14 N13 108.3(14) . .
C15 C14 H14A 125.9 . .
N13 C14 H14A 125.9 . .
C14 C15 N11 108.6(14) . .
C14 C15 H15A 125.7 . .
N11 C15 H15A 125.7 . .
N11 C16 C17 99(2) . .
N11 C16 H16B 112.1 . .
C17 C16 H16B 111.9 . .
N11 C16 H16A 112.0 . .
C17 C16 H16A 112.1 . .
H16B C16 H16A 109.7 . .
C18 C17 C16 131(4) . .
C18 C17 H17B 104.7 . .
C16 C17 H17B 104.5 . .
C18 C17 H17A 104.1 . .
C16 C17 H17A 104.3 . .
H17B C17 H17A 105.6 . .
C19 C18 C17 95(3) . .
C19 C18 H18B 112.6 . .
C17 C18 H18B 112.4 . .
C19 C18 H18A 113.0 . .
C17 C18 H18A 114.0 . .
H18B C18 H18A 110.2 . .
C12' N11' C15' 109(3) . .
C12' N11' C16' 126(3) . .
C15' N11' C16' 124(3) . .
N11' C12' N13' 102(3) . .
N11' C12' C20' 132(3) . .
N13' C12' C20' 126(4) . .
C12' N13' C14' 116(3) . .
C12' N13' C21' 121(3) . .
C14' N13' C21' 123(3) . .
C15' C14' N13' 100(3) . .
C15' C14' H14B 129.8 . .
N13' C14' H14B 129.8 . .
C14' C15' N11' 112(3) . .
C14' C15' H15B 124.0 . .
N11' C15' H15B 124.0 . .
N11' C16' C17' 120(2) . .
N11' C16' H16C 107.2 . .
C17' C16' H16C 107.2 . .
N11' C16' H16D 107.2 . .
C17' C16' H16D 107.3 . .
H16C C16' H16D 106.9 . .
C16' C17' C18' 116(2) . .
C16' C17' H17C 108.3 . .
C18' C17' H17C 108.3 . .
C16' C17' H17D 108.2 . .
C18' C17' H17D 108.2 . .
H17C C17' H17D 107.4 . .
C19' C18' C17' 90.6(14) . .
C19' C18' H18C 113.5 . .
C17' C18' H18C 113.5 . .
C19' C18' H18D 113.6 . .
C17' C18' H18D 113.5 . .
H18C C18' H18D 110.8 . .
C18' C19' H19D 110.0 . .
C18' C19' H19E 110.0 . .
H19D C19' H19E 110.0 . .
C18' C19' H19F 109.0 . .
H19D C19' H19F 109.0 . .
H19E C19' H19F 109.0 . .
C12' C20' H20D 109.4 . .
C12' C20' H20E 109.5 . .
H20D C20' H20E 109.5 . .
C12' C20' H20F 109.4 . .
H20D C20' H20F 109.5 . .
H20E C20' H20F 109.5 . .
N13' C21' H21D 109.5 . .
N13' C21' H21E 109.5 . .
H21D C21' H21E 109.5 . .
N13' C21' H21F 109.5 . .
H21D C21' H21F 109.5 . .
H21E C21' H21F 109.5 . .

loop_
_geom_bond_atom_site_label_1
_geom_bond_atom_site_label_2
_geom_bond_distance
_geom_bond_site_symmetry_2
Ce1 Cl2 2.595(3) .
Ce1 Cl2 2.595(3) 3_666
Ce1 Cl3 2.600(2) 3_666
Ce1 Cl3 2.600(2) .
Ce1 Cl1 2.6015(19) .
Ce1 Cl1 2.6015(19) 3_666
Ce2 Cl6 2.588(2) 3_756
Ce2 Cl6 2.588(2) .
Ce2 Cl4 2.602(2) .
Ce2 Cl4 2.602(2) 3_756
Ce2 Cl5 2.6387(19) 3_756
Ce2 Cl5 2.6387(19) .
N1 C2 1.323(9) .
N1 C5 1.374(10) .
N1 C6 1.473(9) .
C2 N3 1.340(10) .
C2 C10 1.474(10) .
N3 C4 1.370(11) .
N3 C11 1.441(10) .
C4 C5 1.347(11) .
C4 H4 0.9500 .
C5 H5 0.9500 .
C6 C7 1.513(12) .
C6 H6B 0.9900 .
C6 H6A 0.9900 .
C7 C8 1.505(12) .
C7 H7B 0.9900 .
C7 H7A 0.9900 .
C8 C9 1.526(13) .
C8 H8B 0.9900 .
C8 H8A 0.9900 .
C9 H9C 0.9800 .
C9 H9B 0.9800 .
C9 H9A 0.9800 .
C10 H10C 0.9800 .
C10 H10B 0.9800 .
C10 H10A 0.9800 .
C11 H11C 0.9800 .
C11 H11B 0.9800 .
C11 H11A 0.9800 .
N11 C12 1.330(15) .
N11 C15 1.349(14) .
N11 C16 1.51(3) .
C12 N13 1.344(15) .
C12 C20 1.46(3) .
N13 C14 1.372(15) .
N13 C21 1.546(18) .
C14 C15 1.331(17) .
C14 H14A 0.9500 .
C15 H15A 0.9500 .
C16 C17 1.542(19) .
C16 H16B 0.9900 .
C16 H16A 0.9900 .
C17 C18 1.53(2) .
C17 H17B 0.9900 .
C17 H17A 0.9900 .
C18 C19 1.503(18) .
C18 H18B 0.9900 .
C18 H18A 0.9900 .
C19 H19C 0.9800 .
C19 H19B 0.9800 .
C19 H19A 0.9800 .
C20 H20C 0.9800 .
C20 H20B 0.9800 .
C20 H20A 0.9800 .
C21 H21C 0.9800 .
C21 H21B 0.9800 .
C21 H21A 0.9800 .
N11' C12' 1.326(19) .
N11' C15' 1.352(19) .
N11' C16' 1.41(5) .
C12' N13' 1.331(18) .
C12' C20' 1.43(4) .
N13' C14' 1.36(2) .
N13' C21' 1.46(4) .
C14' C15' 1.32(2) .
C14' H14B 0.9500 .
C15' H15B 0.9500 .
C16' C17' 1.531(19) .
C16' H16C 0.9900 .
C16' H16D 0.9900 .
C17' C18' 1.539(19) .
C17' H17C 0.9900 .
C17' H17D 0.9900 .
C18' C19' 1.53(2) .
C18' H18C 0.9900 .
C18' H18D 0.9900 .
C19' H19D 0.9800 .
C19' H19E 0.9800 .
C19' H19F 0.9800 .
C20' H20D 0.9800 .
C20' H20E 0.9800 .
C20' H20F 0.9800 .
C21' H21D 0.9800 .
C21' H21E 0.9800 .
C21' H21F 0.9800 .

loop_
_geom_torsion_atom_site_label_1
_geom_torsion_atom_site_label_2
_geom_torsion_atom_site_label_3
_geom_torsion_atom_site_label_4
_geom_torsion
C5 N1 C2 N3 0.6(9)
C6 N1 C2 N3 176.7(7)
C5 N1 C2 C10 -180.0(7)
C6 N1 C2 C10 -3.8(12)
N1 C2 N3 C4 -0.5(9)
C10 C2 N3 C4 -180.0(7)
N1 C2 N3 C11 178.8(9)
C10 C2 N3 C11 -0.6(14)
C2 N3 C4 C5 0.2(10)
C11 N3 C4 C5 -179.1(10)
N3 C4 C5 N1 0.1(10)
C2 N1 C5 C4 -0.4(10)
C6 N1 C5 C4 -176.7(7)
C2 N1 C6 C7 -78.5(10)
C5 N1 C6 C7 97.1(10)
N1 C6 C7 C8 -62.9(9)
C6 C7 C8 C9 179.2(7)
C15 N11 C12 N13 -0.5(16)
C16 N11 C12 N13 -176(2)
C15 N11 C12 C20 -179.8(18)
C16 N11 C12 C20 4(3)
N11 C12 N13 C14 -1.3(15)
C20 C12 N13 C14 178.1(17)
N11 C12 N13 C21 -174.5(15)
C20 C12 N13 C21 5(2)
C12 N13 C14 C15 3(2)
C21 N13 C14 C15 176.4(16)
N13 C14 C15 N11 -3(2)
C12 N11 C15 C14 2(2)
C16 N11 C15 C14 178(3)
C12 N11 C16 C17 -103(4)
C15 N11 C16 C17 82(4)
N11 C16 C17 C18 -175(5)
C16 C17 C18 C19 -71(7)
C15' N11' C12' N13' -2(2)
C16' N11' C12' N13' -171(3)
C15' N11' C12' C20' -172(4)
C16' N11' C12' C20' 18(5)
N11' C12' N13' C14' 0(2)
C20' C12' N13' C14' 171(4)
N11' C12' N13' C21' -173(3)
C20' C12' N13' C21' -2(4)
C12' N13' C14' C15' 1(4)
C21' N13' C14' C15' 174(3)
N13' C14' C15' N11' -2(4)
C12' N11' C15' C14' 2(4)
C16' N11' C15' C14' 173(3)
C12' N11' C16' C17' 74(4)
C15' N11' C16' C17' -94(4)
N11' C16' C17' C18' 69(4)
C16' C17' C18' C19' 81(4)
